data_2209518
loop_
_publ_author_name
'Szmigielska, Anna'
'Pietrusiewicz, K. Michal'
'Ricken, Stefan'
'Sch\"urmann, Markus'
'Preut, Hans'
'Eilbracht, Peter'

_publ_section_title
;
 (+)-(<i>R</i>)-(<i>tert</i>-Butylvinylphosphinoyl)benzene
;
_journal_coeditor_code HB2080
_journal_issue 7
_journal_name_full 'Acta Crystallographica Section E'
_journal_page_first o2953
_journal_page_last o2954
_journal_paper_doi 10.1107/S1600536806021982
_journal_volume 62
_journal_year 2006
_chemical_formula_iupac 'C12 H17 O P'
_chemical_formula_moiety 'C12 H17 O P'
_chemical_formula_sum 'C12 H17 O P'
_chemical_formula_weight 208.23
_chemical_name_systematic
;
(+)-(R)-(tert-Butylvinylphosphinoyl)benzene
;
_space_group_IT_number 19
_symmetry_cell_setting orthorhombic
_symmetry_space_group_name_Hall 'P 2ac 2ab'
_symmetry_space_group_name_H-M 'P 21 21 21'
_atom_sites_solution_hydrogens geom
_atom_sites_solution_primary direct
_atom_sites_solution_secondary difmap
_audit_creation_method SHELXL-97
_cell_angle_alpha 90.00
_cell_angle_beta 90.00
_cell_angle_gamma 90.00
_cell_formula_units_Z 4
_cell_length_a 6.0852(4)
_cell_length_b 7.3750(6)
_cell_length_c 26.598(2)
_cell_measurement_reflns_used 9543
_cell_measurement_temperature 291.0(10)
_cell_measurement_theta_max 25.38
_cell_measurement_theta_min 3.00
_cell_volume 1193.67(15)
_computing_cell_refinement 'DENZO and SCALEPACK (Otwinowski & Minor, 1997)'
_computing_data_collection 'COLLECT (Nonius, 1998)'
_computing_data_reduction 'DENZO & SCALEPACK'
_computing_molecular_graphics 'SHELXTL-Plus (Sheldrick, 1991)'
_computing_publication_material 'SHELXL97, PARST95 (Nardelli, 1995) and PLATON (Spek, 2003)'
_computing_structure_refinement 'SHELXL97 (Sheldrick, 1997)'
_computing_structure_solution 'SHELXS97 (Sheldrick, 1997)'
_diffrn_ambient_temperature 291.0(10)
_diffrn_detector_area_resol_mean '19 vertical, 18 horizontal'
_diffrn_measured_fraction_theta_full 0.992
_diffrn_measured_fraction_theta_max 0.992
_diffrn_measurement_device_type 'Nonius KappaCCD'
_diffrn_measurement_method \w
_diffrn_radiation_monochromator graphite
_diffrn_radiation_source 'fine-focus sealed tube'
_diffrn_radiation_type MoK\a
_diffrn_radiation_wavelength 0.71073
_diffrn_reflns_av_R_equivalents 0.046
_diffrn_reflns_av_sigmaI/netI 0.0893
_diffrn_reflns_limit_h_max 7
_diffrn_reflns_limit_h_min -7
_diffrn_reflns_limit_k_max 8
_diffrn_reflns_limit_k_min -8
_diffrn_reflns_limit_l_max 32
_diffrn_reflns_limit_l_min -31
_diffrn_reflns_number 9543
_diffrn_reflns_theta_full 25.38
_diffrn_reflns_theta_max 25.38
_diffrn_reflns_theta_min 3.06
_diffrn_standards_decay_% 0
_diffrn_standards_number 0
_exptl_absorpt_coefficient_mu 0.198
_exptl_absorpt_correction_type none
_exptl_crystal_colour colourless
_exptl_crystal_density_diffrn 1.159
_exptl_crystal_density_method 'not measured'
_exptl_crystal_description column
_exptl_crystal_F_000 448
_exptl_crystal_size_max 0.28
_exptl_crystal_size_mid 0.10
_exptl_crystal_size_min 0.06
_refine_diff_density_max 0.209
_refine_diff_density_min -0.190
_refine_ls_abs_structure_details 'Flack (1983), 862 Friedel pairs'
_refine_ls_abs_structure_Flack -0.10(8)
_refine_ls_extinction_method none
_refine_ls_goodness_of_fit_ref 0.816
_refine_ls_hydrogen_treatment constr
_refine_ls_matrix_type full
_refine_ls_number_parameters 130
_refine_ls_number_reflns 2179
_refine_ls_number_restraints 0
_refine_ls_restrained_S_all 0.816
_refine_ls_R_factor_all 0.0616
_refine_ls_R_factor_gt 0.0333
_refine_ls_shift/su_max 0.000
_refine_ls_shift/su_mean 0.000
_refine_ls_structure_factor_coef Fsqd
_refine_ls_weighting_details 'w = 1/[\s^2^(Fo^2^)]'
_refine_ls_weighting_scheme calc
_refine_ls_wR_factor_gt 0.0465
_refine_ls_wR_factor_ref 0.0486
_reflns_number_gt 1367
_reflns_number_total 2179
_reflns_threshold_expression I>2\s(I)
_cod_data_source_file hb2080.cif
_cod_data_source_block I
_cod_database_code 2209518
_cod_database_fobs_code 2209518

loop_
_symmetry_equiv_pos_as_xyz
'x, y, z'
'-x+1/2, -y, z+1/2'
'-x, y+1/2, -z+1/2'
'x+1/2, -y+1/2, -z'

loop_
_atom_site_type_symbol
_atom_site_label
_atom_site_fract_x
_atom_site_fract_y
_atom_site_fract_z
_atom_site_U_iso_or_equiv
_atom_site_adp_type
_atom_site_calc_flag
_atom_site_refinement_flags
_atom_site_occupancy
P P1 -0.21240(8) -0.01471(7) -0.093663(19) 0.04939(16) Uani d . 1
O O1 0.02732(17) 0.01059(17) -0.08598(4) 0.0613(4) Uani d . 1
C C1 -0.3090(4) 0.1088(2) -0.14826(8) 0.0477(6) Uani d . 1
C C2 -0.5182(4) 0.1824(3) -0.15283(8) 0.0583(6) Uani d . 1
H H2A -0.6215 0.1634 -0.1276 0.070 Uiso calc R 1
C C3 -0.5737(4) 0.2838(3) -0.19467(9) 0.0701(7) Uani d . 1
H H3A -0.7135 0.3340 -0.1972 0.084 Uiso calc R 1
C C4 -0.4235(5) 0.3108(3) -0.23257(9) 0.0765(7) Uani d . 1
H H4A -0.4613 0.3793 -0.2606 0.092 Uiso calc R 1
C C5 -0.2188(4) 0.2369(3) -0.22884(9) 0.0762(7) Uani d . 1
H H5A -0.1180 0.2527 -0.2547 0.091 Uiso calc R 1
C C6 -0.1608(3) 0.1382(3) -0.18657(9) 0.0645(7) Uani d . 1
H H6A -0.0195 0.0911 -0.1840 0.077 Uiso calc R 1
C C11 -0.2866(3) -0.2520(2) -0.10271(7) 0.0504(5) Uani d . 1
C C12 -0.2141(3) -0.3561(2) -0.05535(8) 0.0811(7) Uani d . 1
H H12A -0.2376 -0.4836 -0.0603 0.122 Uiso calc R 1
H H12B -0.2984 -0.3155 -0.0270 0.122 Uiso calc R 1
H H12C -0.0609 -0.3342 -0.0492 0.122 Uiso calc R 1
C C13 -0.5360(3) -0.2771(2) -0.11053(8) 0.0691(7) Uani d . 1
H H13A -0.5688 -0.4039 -0.1137 0.104 Uiso calc R 1
H H13B -0.5807 -0.2149 -0.1405 0.104 Uiso calc R 1
H H13C -0.6137 -0.2282 -0.0822 0.104 Uiso calc R 1
C C14 -0.1623(3) -0.3259(3) -0.14825(8) 0.0749(7) Uani d . 1
H H14A -0.1899 -0.4536 -0.1514 0.112 Uiso calc R 1
H H14B -0.0076 -0.3059 -0.1438 0.112 Uiso calc R 1
H H14C -0.2113 -0.2648 -0.1781 0.112 Uiso calc R 1
C C21 -0.3712(3) 0.0638(2) -0.04198(8) 0.0527(6) Uani d . 1
H H21A -0.5234 0.0701 -0.0447 0.063 Uiso calc R 1
C C22 -0.2745(4) 0.1130(2) -0.00008(8) 0.0698(7) Uani d . 1
H H22B -0.1223 0.1069 0.0027 0.084 Uiso calc R 1
H H22C -0.3581 0.1540 0.0269 0.084 Uiso calc R 1

loop_
_atom_site_aniso_label
_atom_site_aniso_U_11
_atom_site_aniso_U_22
_atom_site_aniso_U_33
_atom_site_aniso_U_12
_atom_site_aniso_U_13
_atom_site_aniso_U_23
P1 0.0429(3) 0.0540(3) 0.0512(3) -0.0007(3) 0.0022(3) -0.0027(3)
O1 0.0392(8) 0.0729(9) 0.0719(10) -0.0050(8) -0.0029(6) -0.0033(9)
C1 0.0497(15) 0.0457(12) 0.0477(15) -0.0068(12) 0.0061(12) -0.0001(10)
C2 0.0549(17) 0.0599(14) 0.0600(17) -0.0003(13) 0.0024(13) 0.0051(13)
C3 0.0679(18) 0.0657(16) 0.0766(19) -0.0013(15) -0.0169(17) 0.0103(15)
C4 0.101(2) 0.0690(17) 0.0601(19) -0.0174(18) -0.0171(19) 0.0109(14)
C5 0.089(2) 0.0836(19) 0.0559(17) -0.0110(17) 0.0135(16) 0.0111(14)
C6 0.0645(19) 0.0681(17) 0.0609(17) -0.0055(12) 0.0062(14) 0.0002(14)
C11 0.0443(12) 0.0501(12) 0.0567(14) 0.0017(11) -0.0008(13) -0.0006(12)
C12 0.1008(19) 0.0564(14) 0.0861(18) 0.0050(15) -0.0150(16) 0.0108(13)
C13 0.0540(15) 0.0600(14) 0.0934(19) -0.0100(12) 0.0053(13) -0.0073(13)
C14 0.0680(18) 0.0686(15) 0.0882(19) 0.0051(13) 0.0037(13) -0.0214(13)
C21 0.0497(13) 0.0582(14) 0.0501(15) -0.0002(10) 0.0019(11) -0.0026(11)
C22 0.0717(17) 0.0747(16) 0.0631(16) -0.0051(14) 0.0037(16) -0.0085(12)

loop_
_atom_type_symbol
_atom_type_description
_atom_type_scat_dispersion_real
_atom_type_scat_dispersion_imag
_atom_type_scat_source
C C 0.0033 0.0016 'International Tables Vol C Tables 4.2.6.8 and 6.1.1.4'
H H 0.0000 0.0000 'International Tables Vol C Tables 4.2.6.8 and 6.1.1.4'
O O 0.0106 0.0060 'International Tables Vol C Tables 4.2.6.8 and 6.1.1.4'
P P 0.1023 0.0942 'International Tables Vol C Tables 4.2.6.8 and 6.1.1.4'

loop_
_geom_angle_atom_site_label_1
_geom_angle_atom_site_label_2
_geom_angle_atom_site_label_3
_geom_angle
O1 P1 C21 112.75(9)
O1 P1 C1 111.46(9)
C21 P1 C1 106.24(9)
O1 P1 C11 112.46(9)
C21 P1 C11 106.27(9)
C1 P1 C11 107.23(9)
C6 C1 C2 118.24(19)
C6 C1 P1 117.35(18)
C2 C1 P1 124.33(18)
C3 C2 C1 120.4(2)
C3 C2 H2A 119.8
C1 C2 H2A 119.8
C4 C3 C2 120.4(2)
C4 C3 H3A 119.8
C2 C3 H3A 119.8
C5 C4 C3 119.7(2)
C5 C4 H4A 120.1
C3 C4 H4A 120.1
C4 C5 C6 120.1(2)
C4 C5 H5A 119.9
C6 C5 H5A 119.9
C1 C6 C5 121.1(2)
C1 C6 H6A 119.5
C5 C6 H6A 119.5
C14 C11 C12 109.18(16)
C14 C11 C13 109.70(17)
C12 C11 C13 109.41(16)
C14 C11 P1 108.93(14)
C12 C11 P1 107.43(13)
C13 C11 P1 112.13(12)
C11 C12 H12A 109.5
C11 C12 H12B 109.5
H12A C12 H12B 109.5
C11 C12 H12C 109.5
H12A C12 H12C 109.5
H12B C12 H12C 109.5
C11 C13 H13A 109.5
C11 C13 H13B 109.5
H13A C13 H13B 109.5
C11 C13 H13C 109.5
H13A C13 H13C 109.5
H13B C13 H13C 109.5
C11 C14 H14A 109.5
C11 C14 H14B 109.5
H14A C14 H14B 109.5
C11 C14 H14C 109.5
H14A C14 H14C 109.5
H14B C14 H14C 109.5
C22 C21 P1 120.24(17)
C22 C21 H21A 119.9
P1 C21 H21A 119.9
C21 C22 H22B 120.0
C21 C22 H22C 120.0
H22B C22 H22C 120.0

loop_
_geom_bond_atom_site_label_1
_geom_bond_atom_site_label_2
_geom_bond_distance
P1 O1 1.4847(11)
P1 C21 1.7772(19)
P1 C1 1.812(2)
P1 C11 1.8232(18)
C1 C6 1.378(3)
C1 C2 1.389(2)
C2 C3 1.383(2)
C2 H2A 0.9300
C3 C4 1.376(3)
C3 H3A 0.9300
C4 C5 1.363(3)
C4 H4A 0.9300
C5 C6 1.385(3)
C5 H5A 0.9300
C6 H6A 0.9300
C11 C14 1.529(2)
C11 C12 1.540(2)
C11 C13 1.543(2)
C12 H12A 0.9600
C12 H12B 0.9600
C12 H12C 0.9600
C13 H13A 0.9600
C13 H13B 0.9600
C13 H13C 0.9600
C14 H14A 0.9600
C14 H14B 0.9600
C14 H14C 0.9600
C21 C22 1.311(2)
C21 H21A 0.9300
C22 H22B 0.9300
C22 H22C 0.9300

loop_
_geom_torsion_atom_site_label_1
_geom_torsion_atom_site_label_2
_geom_torsion_atom_site_label_3
_geom_torsion_atom_site_label_4
_geom_torsion
O1 P1 C1 C6 28.1(2)
C21 P1 C1 C6 151.29(16)
C11 P1 C1 C6 -95.39(17)
O1 P1 C1 C2 -148.71(16)
C21 P1 C1 C2 -25.5(2)
C11 P1 C1 C2 87.80(19)
C6 C1 C2 C3 -0.6(3)
P1 C1 C2 C3 176.19(16)
C1 C2 C3 C4 0.9(3)
C2 C3 C4 C5 0.1(3)
C3 C4 C5 C6 -1.4(4)
C2 C1 C6 C5 -0.7(3)
P1 C1 C6 C5 -177.69(15)
C4 C5 C6 C1 1.7(3)
O1 P1 C11 C14 -58.53(16)
C21 P1 C11 C14 177.64(14)
C1 P1 C11 C14 64.34(17)
O1 P1 C11 C12 59.61(16)
C21 P1 C11 C12 -64.22(16)
C1 P1 C11 C12 -177.52(14)
O1 P1 C11 C13 179.86(13)
C21 P1 C11 C13 56.03(17)
C1 P1 C11 C13 -57.27(17)
O1 P1 C21 C22 -8.9(2)
C1 P1 C21 C22 -131.24(17)
C11 P1 C21 C22 114.78(17)

loop_
_cod_related_entry_id
_cod_related_entry_database
_cod_related_entry_code
1 ChemSpider 21179133
